data_8106638
loop_
_publ_author_name
'Man\&sen, Manfred'
'Schmidtmann, Marc'
'Beckhaus, R\"udiger'

_publ_section_title
;
 Crystal structure of 1,1-bis(\h
 5-adamantylcyclopentadienyl)-3-phenyl-2-trimethylsilyl-2,3-dihydroisotitanazole,
 C42H55NSiTi
;
_journal_issue 4
_journal_name_full 'Zeitschrift f\"ur Kristallographie - New Crystal Structures'
_journal_page_first 671
_journal_page_last 673
_journal_paper_doi 10.1515/ncrs-2016-0404
_journal_volume 232
_journal_year 2017
_chemical_formula_structural Ti(C15H19)2(C9H8NSi(CH3)3)
_chemical_formula_sum 'C42 H55 N Si Ti'
_chemical_formula_weight 649.86
_space_group_crystal_system triclinic
_space_group_IT_number 2
_space_group_name_Hall '-P 1'
_space_group_name_H-M_alt 'P -1'
_atom_sites_solution_hydrogens difmap
_atom_sites_solution_primary direct
_atom_sites_solution_secondary difmap
_cell_angle_alpha 69.6151(13)
_cell_angle_beta 85.3502(14)
_cell_angle_gamma 83.8861(14)
_cell_formula_units_Z 2
_cell_length_a 9.2556(4)
_cell_length_b 12.5048(5)
_cell_length_c 15.7350(7)
_cell_measurement_reflns_used 8166
_cell_measurement_temperature 100(2)
_cell_measurement_theta_max 34.99
_cell_measurement_theta_min 2.22
_cell_volume 1695.51(13)
_computing_cell_refinement 'Bruker SAINT V8.34A'
_computing_data_collection 'Bruker APEX2'
_computing_data_reduction 'Bruker SAINT V8.34A'
_computing_structure_refinement 'SHELXL-2014/7 (Sheldrick, 2014)'
_computing_structure_solution 'SHELXS-2013/1 (Sheldrick, 2013)'
_diffrn_ambient_temperature 100(2)
_diffrn_measured_fraction_theta_full 1.000
_diffrn_measured_fraction_theta_max 0.999
_diffrn_measurement_device_type 'Bruker APEX-II CCD'
_diffrn_measurement_method '\f and \w scans'
_diffrn_radiation_type MoK\a
_diffrn_radiation_wavelength 0.71073
_diffrn_reflns_av_unetI/netI 0.0263
_diffrn_reflns_Laue_measured_fraction_full 1.000
_diffrn_reflns_Laue_measured_fraction_max 0.999
_diffrn_reflns_limit_h_max 14
_diffrn_reflns_limit_h_min -14
_diffrn_reflns_limit_k_max 20
_diffrn_reflns_limit_k_min -20
_diffrn_reflns_limit_l_max 25
_diffrn_reflns_limit_l_min -25
_diffrn_reflns_number 32114
_diffrn_reflns_point_group_measured_fraction_full 1.000
_diffrn_reflns_point_group_measured_fraction_max 0.999
_diffrn_reflns_theta_full 25.242
_diffrn_reflns_theta_max 34.971
_diffrn_reflns_theta_min 1.382
_diffrn_source 'sealed tube'
_exptl_absorpt_coefficient_mu 0.319
_exptl_absorpt_correction_T_max 1.000000
_exptl_absorpt_correction_T_min 0.968491
_exptl_absorpt_correction_type multi-scan
_exptl_absorpt_process_details 'TWINABS-2012/1 (Sheldrick)'
_exptl_crystal_colour green
_exptl_crystal_density_diffrn 1.273
_exptl_crystal_description block
_exptl_crystal_F_000 700
_exptl_crystal_size_max 0.360
_exptl_crystal_size_mid 0.240
_exptl_crystal_size_min 0.160
_refine_diff_density_max 0.561
_refine_diff_density_min -0.439
_refine_diff_density_rms 0.056
_refine_ls_extinction_coef .
_refine_ls_extinction_method none
_refine_ls_goodness_of_fit_ref 1.051
_refine_ls_hydrogen_treatment mixed
_refine_ls_matrix_type full
_refine_ls_number_parameters 418
_refine_ls_number_reflns 32114
_refine_ls_number_restraints 0
_refine_ls_restrained_S_all 1.051
_refine_ls_R_factor_all 0.0408
_refine_ls_R_factor_gt 0.0334
_refine_ls_shift/su_max 0.001
_refine_ls_shift/su_mean 0.000
_refine_ls_structure_factor_coef Fsqd
_refine_ls_weighting_details 'w=1/[\s^2^(Fo^2^)+(0.0400P)^2^+0.6000P] where P=(Fo^2^+2Fc^2^)/3'
_refine_ls_weighting_scheme calc
_refine_ls_wR_factor_gt 0.0845
_refine_ls_wR_factor_ref 0.0885
_reflns_Friedel_coverage 0.000
_reflns_Friedel_fraction_full .
_reflns_Friedel_fraction_max .
_reflns_number_gt 28454
_reflns_number_total 32114
_reflns_threshold_expression 'I > 2\s(I)'
_cod_data_source_file suppl_ncrs-2016-0404_suppl.cif
_cod_data_source_block mmtw1_5
_cod_database_code 8106638
_shelx_space_group_comment
;
The symmetry employed for this shelxl refinement is uniquely defined
by the following loop, which should always be used as a source of
symmetry information in preference to the above space-group names.
They are only intended as comments.
;
_shelx_estimated_absorpt_t_min 0.894
_shelx_estimated_absorpt_t_max 0.951

loop_
_space_group_symop_operation_xyz
'x, y, z'
'-x, -y, -z'

loop_
_atom_site_label
_atom_site_type_symbol
_atom_site_fract_x
_atom_site_fract_y
_atom_site_fract_z
_atom_site_U_iso_or_equiv
_atom_site_adp_type
_atom_site_occupancy
_atom_site_site_symmetry_order
_atom_site_calc_flag
_atom_site_refinement_flags_posn
_atom_site_refinement_flags_adp
_atom_site_refinement_flags_occupancy
_atom_site_disorder_assembly
_atom_site_disorder_group
Ti1 Ti 0.35939(2) 0.25596(2) 0.27314(2) 0.00837(3) Uani 1 1 d . . . . .
Si1 Si 0.62020(3) 0.37181(2) 0.33914(2) 0.01040(5) Uani 1 1 d . . . . .
N1 N 0.44596(8) 0.37739(6) 0.30401(5) 0.01022(11) Uani 1 1 d . . . . .
C1 C 0.28537(9) 0.24738(7) 0.12846(5) 0.01080(13) Uani 1 1 d . . . . .
C2 C 0.39936(9) 0.16056(7) 0.15786(6) 0.01219(14) Uani 1 1 d . . . . .
H2 H 0.3919 0.0810 0.1720 0.015 Uiso 1 1 calc R U . . .
C3 C 0.52689(9) 0.21123(8) 0.16296(6) 0.01355(14) Uani 1 1 d . . . . .
H3 H 0.6177 0.1716 0.1839 0.016 Uiso 1 1 calc R U . . .
C4 C 0.49456(9) 0.33129(8) 0.13116(6) 0.01312(14) Uani 1 1 d . . . . .
H4 H 0.5611 0.3869 0.1243 0.016 Uiso 1 1 calc R U . . .
C5 C 0.34655(9) 0.35377(7) 0.11154(6) 0.01199(14) Uani 1 1 d . . . . .
H5 H 0.2955 0.4275 0.0905 0.014 Uiso 1 1 calc R U . . .
C6 C 0.12832(9) 0.23142(7) 0.11884(6) 0.01076(13) Uani 1 1 d . . . . .
H6 H 0.0757 0.2215 0.1788 0.013 Uiso 1 1 calc R U . . .
C7 C 0.05216(9) 0.33657(7) 0.04764(6) 0.01313(14) Uani 1 1 d . . . . .
H7 H 0.0634 0.4069 0.0622 0.016 Uiso 1 1 calc R U . . .
C8 C -0.11038(10) 0.31994(8) 0.04948(6) 0.01599(15) Uani 1 1 d . . . . .
H8A H -0.1553 0.3114 0.1105 0.019 Uiso 1 1 calc R U . . .
H8B H -0.1601 0.3880 0.0049 0.019 Uiso 1 1 calc R U . . .
C9 C -0.12868(10) 0.21289(8) 0.02625(6) 0.01504(15) Uani 1 1 d . . . . .
H9 H -0.2345 0.2021 0.0277 0.018 Uiso 1 1 calc R U . . .
C10 C -0.05203(10) 0.10865(8) 0.09668(6) 0.01559(15) Uani 1 1 d . . . . .
H10A H -0.0647 0.0386 0.0833 0.019 Uiso 1 1 calc R U . . .
H10B H -0.0962 0.0997 0.1580 0.019 Uiso 1 1 calc R U . . .
C11 C 0.11101(9) 0.12405(7) 0.09462(6) 0.01308(14) Uani 1 1 d . . . . .
H11 H 0.1602 0.0552 0.1401 0.016 Uiso 1 1 calc R U . . .
C12 C 0.11990(10) 0.35046(9) -0.04759(6) 0.01712(16) Uani 1 1 d . . . . .
H12A H 0.2244 0.3623 -0.0497 0.021 Uiso 1 1 calc R U . . .
H12B H 0.0713 0.4184 -0.0928 0.021 Uiso 1 1 calc R U . . .
C13 C -0.05990(11) 0.22650(10) -0.06878(6) 0.01944(18) Uani 1 1 d . . . . .
H13A H -0.1093 0.2935 -0.1145 0.023 Uiso 1 1 calc R U . . .
H13B H -0.0719 0.1576 -0.0839 0.023 Uiso 1 1 calc R U . . .
C14 C 0.17929(10) 0.13840(9) -0.00047(7) 0.01726(16) Uani 1 1 d . . . . .
H14A H 0.1696 0.0688 -0.0152 0.021 Uiso 1 1 calc R U . . .
H14B H 0.2842 0.1487 -0.0020 0.021 Uiso 1 1 calc R U . . .
C15 C 0.10269(10) 0.24305(10) -0.07083(6) 0.01853(17) Uani 1 1 d . . . . .
H15 H 0.1475 0.2523 -0.1327 0.022 Uiso 1 1 calc R U . . .
C16 C 0.26417(9) 0.17175(7) 0.43676(5) 0.01074(13) Uani 1 1 d . . . . .
C17 C 0.40601(9) 0.12254(7) 0.42704(6) 0.01205(14) Uani 1 1 d . . . . .
H17 H 0.4883 0.1289 0.4568 0.014 Uiso 1 1 calc R U . . .
C18 C 0.40638(10) 0.06196(7) 0.36568(6) 0.01368(14) Uani 1 1 d . . . . .
H18 H 0.4883 0.0217 0.3468 0.016 Uiso 1 1 calc R U . . .
C19 C 0.26247(10) 0.07250(7) 0.33782(6) 0.01382(14) Uani 1 1 d . . . . .
H19 H 0.2296 0.0385 0.2983 0.017 Uiso 1 1 calc R U . . .
C20 C 0.17656(9) 0.14250(7) 0.37912(6) 0.01259(14) Uani 1 1 d . . . . .
H20 H 0.0764 0.1663 0.3700 0.015 Uiso 1 1 calc R U . . .
C21 C 0.21769(9) 0.24104(7) 0.49726(6) 0.01104(13) Uani 1 1 d . . . . .
H21 H 0.2553 0.3181 0.4678 0.013 Uiso 1 1 calc R U . . .
C22 C 0.05111(9) 0.25946(7) 0.51189(6) 0.01295(14) Uani 1 1 d . . . . .
H22 H 0.0059 0.2946 0.4517 0.016 Uiso 1 1 calc R U . . .
C23 C 0.01917(11) 0.34082(8) 0.56658(7) 0.01754(16) Uani 1 1 d . . . . .
H23A H 0.0606 0.4146 0.5330 0.021 Uiso 1 1 calc R U . . .
H23B H -0.0873 0.3562 0.5745 0.021 Uiso 1 1 calc R U . . .
C24 C 0.08556(10) 0.28741(8) 0.66007(6) 0.01574(15) Uani 1 1 d . . . . .
H24 H 0.0636 0.3408 0.6951 0.019 Uiso 1 1 calc R U . . .
C25 C 0.25063(10) 0.26704(8) 0.64621(6) 0.01523(15) Uani 1 1 d . . . . .
H25A H 0.2953 0.2330 0.7059 0.018 Uiso 1 1 calc R U . . .
H25B H 0.2924 0.3409 0.6133 0.018 Uiso 1 1 calc R U . . .
C26 C 0.28435(9) 0.18613(7) 0.59168(6) 0.01133(13) Uani 1 1 d . . . . .
H26 H 0.3921 0.1722 0.5835 0.014 Uiso 1 1 calc R U . . .
C27 C -0.01438(10) 0.14560(8) 0.56502(6) 0.01439(15) Uani 1 1 d . . . . .
H27A H -0.1210 0.1593 0.5737 0.017 Uiso 1 1 calc R U . . .
H27B H 0.0045 0.0925 0.5304 0.017 Uiso 1 1 calc R U . . .
C28 C 0.02163(10) 0.17311(8) 0.71235(6) 0.01608(15) Uani 1 1 d . . . . .
H28A H -0.0848 0.1861 0.7222 0.019 Uiso 1 1 calc R U . . .
H28B H 0.0649 0.1383 0.7724 0.019 Uiso 1 1 calc R U . . .
C29 C 0.21932(10) 0.07186(7) 0.64333(6) 0.01286(14) Uani 1 1 d . . . . .
H29A H 0.2408 0.0193 0.6084 0.015 Uiso 1 1 calc R U . . .
H29B H 0.2640 0.0357 0.7028 0.015 Uiso 1 1 calc R U . . .
C30 C 0.05427(10) 0.09197(8) 0.65778(6) 0.01349(14) Uani 1 1 d . . . . .
H30 H 0.0130 0.0173 0.6919 0.016 Uiso 1 1 calc R U . . .
C31 C 0.34483(9) 0.47561(7) 0.30921(6) 0.01141(13) Uani 1 1 d . . . . .
H31 H 0.3393 0.4739 0.3734 0.014 Uiso 1 1 calc R U . . .
C32 C 0.38784(9) 0.59398(7) 0.24793(6) 0.01142(13) Uani 1 1 d . . . . .
C33 C 0.42535(10) 0.61815(8) 0.15569(6) 0.01477(15) Uani 1 1 d . . . . .
H33 H 0.4283 0.5591 0.1304 0.018 Uiso 1 1 calc R U . . .
C34 C 0.45840(10) 0.72734(8) 0.10045(6) 0.01726(16) Uani 1 1 d . . . . .
H34 H 0.4855 0.7422 0.0381 0.021 Uiso 1 1 calc R U . . .
C35 C 0.45181(11) 0.81519(8) 0.13659(7) 0.02050(18) Uani 1 1 d . . . . .
H35 H 0.4735 0.8901 0.0989 0.025 Uiso 1 1 calc R U . . .
C36 C 0.41346(12) 0.79252(8) 0.22781(7) 0.02068(18) Uani 1 1 d . . . . .
H36 H 0.4083 0.8521 0.2526 0.025 Uiso 1 1 calc R U . . .
C37 C 0.38233(10) 0.68227(8) 0.28334(7) 0.01584(15) Uani 1 1 d . . . . .
H37 H 0.3571 0.6673 0.3459 0.019 Uiso 1 1 calc R U . . .
C38 C 0.73137(10) 0.23770(8) 0.33748(8) 0.01997(18) Uani 1 1 d . . . . .
H38A H 0.6724 0.1722 0.3633 0.030 Uiso 1 1 calc R U . . .
H38B H 0.8171 0.2256 0.3735 0.030 Uiso 1 1 calc R U . . .
H38C H 0.7626 0.2454 0.2748 0.030 Uiso 1 1 calc R U . . .
C39 C 0.73053(11) 0.49011(9) 0.26585(7) 0.02071(18) Uani 1 1 d . . . . .
H39A H 0.7355 0.4910 0.2031 0.031 Uiso 1 1 calc R U . . .
H39B H 0.8290 0.4777 0.2880 0.031 Uiso 1 1 calc R U . . .
H39C H 0.6848 0.5636 0.2680 0.031 Uiso 1 1 calc R U . . .
C40 C 0.61472(12) 0.37536(11) 0.45757(7) 0.0241(2) Uani 1 1 d . . . . .
H40A H 0.5626 0.4472 0.4591 0.036 Uiso 1 1 calc R U . . .
H40B H 0.7142 0.3702 0.4766 0.036 Uiso 1 1 calc R U . . .
H40C H 0.5644 0.3106 0.4989 0.036 Uiso 1 1 calc R U . . .
C41 C 0.19439(9) 0.46138(7) 0.28591(6) 0.01302(14) Uani 1 1 d . . . . .
H41 H 0.1172(15) 0.5245(12) 0.2843(9) 0.018(3) Uiso 1 1 d . . . . .
C42 C 0.17073(9) 0.37173(7) 0.26282(6) 0.01207(14) Uani 1 1 d . . . . .
H42 H 0.0735(16) 0.3664(13) 0.2483(10) 0.022(4) Uiso 1 1 d . . . . .

loop_
_atom_site_aniso_label
_atom_site_aniso_U_11
_atom_site_aniso_U_22
_atom_site_aniso_U_33
_atom_site_aniso_U_23
_atom_site_aniso_U_13
_atom_site_aniso_U_12
Ti1 0.00682(6) 0.00948(6) 0.00875(6) -0.00302(4) -0.00013(4) -0.00095(4)
Si1 0.00868(10) 0.01183(10) 0.01146(10) -0.00464(8) -0.00068(7) -0.00174(7)
N1 0.0089(3) 0.0098(3) 0.0123(3) -0.0042(2) -0.0010(2) -0.0003(2)
C1 0.0106(3) 0.0127(3) 0.0097(3) -0.0043(3) -0.0009(2) -0.0018(3)
C2 0.0112(3) 0.0145(3) 0.0122(3) -0.0065(3) -0.0003(3) -0.0004(3)
C3 0.0094(3) 0.0192(4) 0.0134(3) -0.0076(3) 0.0006(3) -0.0007(3)
C4 0.0112(3) 0.0179(4) 0.0113(3) -0.0056(3) 0.0017(3) -0.0048(3)
C5 0.0127(3) 0.0132(3) 0.0101(3) -0.0033(3) -0.0003(3) -0.0034(3)
C6 0.0101(3) 0.0125(3) 0.0100(3) -0.0038(3) -0.0008(2) -0.0022(2)
C7 0.0110(3) 0.0131(3) 0.0140(3) -0.0031(3) -0.0014(3) -0.0007(3)
C8 0.0107(4) 0.0190(4) 0.0168(4) -0.0046(3) -0.0014(3) 0.0001(3)
C9 0.0108(3) 0.0221(4) 0.0122(3) -0.0049(3) -0.0012(3) -0.0040(3)
C10 0.0146(4) 0.0170(4) 0.0154(4) -0.0041(3) -0.0022(3) -0.0062(3)
C11 0.0125(3) 0.0126(3) 0.0149(3) -0.0047(3) -0.0031(3) -0.0023(3)
C12 0.0138(4) 0.0211(4) 0.0121(3) 0.0004(3) -0.0008(3) -0.0038(3)
C13 0.0151(4) 0.0323(5) 0.0121(4) -0.0081(3) -0.0023(3) -0.0046(3)
C14 0.0138(4) 0.0235(4) 0.0196(4) -0.0139(3) -0.0007(3) -0.0017(3)
C15 0.0144(4) 0.0316(5) 0.0111(3) -0.0087(3) 0.0008(3) -0.0048(3)
C16 0.0096(3) 0.0112(3) 0.0100(3) -0.0018(3) 0.0007(2) -0.0016(2)
C17 0.0106(3) 0.0125(3) 0.0111(3) -0.0018(3) -0.0008(3) 0.0000(3)
C18 0.0141(4) 0.0114(3) 0.0138(3) -0.0029(3) 0.0008(3) 0.0004(3)
C19 0.0146(4) 0.0132(3) 0.0143(3) -0.0049(3) 0.0016(3) -0.0047(3)
C20 0.0099(3) 0.0146(3) 0.0129(3) -0.0038(3) 0.0011(3) -0.0037(3)
C21 0.0108(3) 0.0106(3) 0.0106(3) -0.0023(3) 0.0006(2) -0.0015(2)
C22 0.0106(3) 0.0140(3) 0.0119(3) -0.0021(3) -0.0008(3) 0.0016(3)
C23 0.0180(4) 0.0146(4) 0.0174(4) -0.0041(3) -0.0008(3) 0.0053(3)
C24 0.0170(4) 0.0152(4) 0.0156(4) -0.0072(3) 0.0002(3) 0.0020(3)
C25 0.0161(4) 0.0155(4) 0.0158(4) -0.0072(3) -0.0004(3) -0.0026(3)
C26 0.0096(3) 0.0126(3) 0.0115(3) -0.0037(3) -0.0005(2) -0.0011(2)
C27 0.0101(3) 0.0189(4) 0.0132(3) -0.0039(3) 0.0005(3) -0.0034(3)
C28 0.0141(4) 0.0207(4) 0.0122(3) -0.0051(3) 0.0018(3) 0.0000(3)
C29 0.0137(4) 0.0108(3) 0.0119(3) -0.0016(3) -0.0005(3) 0.0002(3)
C30 0.0125(3) 0.0139(3) 0.0120(3) -0.0017(3) 0.0011(3) -0.0030(3)
C31 0.0115(3) 0.0107(3) 0.0118(3) -0.0037(3) 0.0002(3) -0.0009(3)
C32 0.0100(3) 0.0104(3) 0.0129(3) -0.0028(3) -0.0011(3) -0.0002(2)
C33 0.0150(4) 0.0150(4) 0.0135(3) -0.0035(3) -0.0013(3) -0.0025(3)
C34 0.0151(4) 0.0177(4) 0.0152(4) -0.0002(3) -0.0010(3) -0.0031(3)
C35 0.0188(4) 0.0129(4) 0.0255(5) -0.0009(3) 0.0007(3) -0.0035(3)
C36 0.0223(5) 0.0126(4) 0.0265(5) -0.0063(3) 0.0022(4) -0.0031(3)
C37 0.0166(4) 0.0132(3) 0.0181(4) -0.0061(3) 0.0013(3) -0.0015(3)
C38 0.0116(4) 0.0176(4) 0.0321(5) -0.0108(4) -0.0025(3) 0.0014(3)
C39 0.0145(4) 0.0186(4) 0.0267(5) -0.0034(4) -0.0004(3) -0.0068(3)
C40 0.0172(4) 0.0423(6) 0.0173(4) -0.0157(4) -0.0025(3) -0.0017(4)
C41 0.0099(3) 0.0127(3) 0.0151(3) -0.0037(3) 0.0010(3) 0.0004(3)
C42 0.0086(3) 0.0137(3) 0.0130(3) -0.0037(3) -0.0001(3) -0.0001(3)

loop_
_atom_type_symbol
_atom_type_description
_atom_type_scat_dispersion_real
_atom_type_scat_dispersion_imag
_atom_type_scat_source
C C 0.0033 0.0016 'International Tables Vol C Tables 4.2.6.8 and 6.1.1.4'
H H 0.0000 0.0000 'International Tables Vol C Tables 4.2.6.8 and 6.1.1.4'
N N 0.0061 0.0033 'International Tables Vol C Tables 4.2.6.8 and 6.1.1.4'
Si Si 0.0817 0.0704 'International Tables Vol C Tables 4.2.6.8 and 6.1.1.4'
Ti Ti 0.2776 0.4457 'International Tables Vol C Tables 4.2.6.8 and 6.1.1.4'

loop_
_geom_angle_atom_site_label_1
_geom_angle_atom_site_label_2
_geom_angle_atom_site_label_3
_geom_angle
_geom_angle_site_symmetry_1
_geom_angle_site_symmetry_3
N1 Ti1 C42 81.34(3) . .
N1 Ti1 C18 118.87(3) . .
C42 Ti1 C18 131.42(3) . .
N1 Ti1 C19 143.45(3) . .
C42 Ti1 C19 102.69(3) . .
C18 Ti1 C19 34.49(3) . .
N1 Ti1 C4 83.90(3) . .
C42 Ti1 C4 104.99(3) . .
C18 Ti1 C4 119.92(3) . .
C19 Ti1 C4 128.19(3) . .
N1 Ti1 C3 105.77(3) . .
C42 Ti1 C3 133.41(3) . .
C18 Ti1 C3 86.14(3) . .
C19 Ti1 C3 97.53(3) . .
C4 Ti1 C3 34.21(3) . .
N1 Ti1 C5 98.26(3) . .
C42 Ti1 C5 76.98(3) . .
C18 Ti1 C5 133.95(3) . .
C19 Ti1 C5 118.15(3) . .
C4 Ti1 C5 33.94(3) . .
C3 Ti1 C5 56.49(3) . .
N1 Ti1 C17 88.96(3) . .
C42 Ti1 C17 115.15(3) . .
C18 Ti1 C17 34.15(3) . .
C19 Ti1 C17 56.09(3) . .
C4 Ti1 C17 137.61(3) . .
C3 Ti1 C17 111.02(3) . .
C5 Ti1 C17 166.86(3) . .
N1 Ti1 C20 119.24(3) . .
C42 Ti1 C20 75.16(3) . .
C18 Ti1 C20 56.31(3) . .
C19 Ti1 C20 33.65(3) . .
C4 Ti1 C20 156.13(3) . .
C3 Ti1 C20 130.90(3) . .
C5 Ti1 C20 128.22(3) . .
C17 Ti1 C20 54.99(3) . .
N1 Ti1 C1 132.32(3) . .
C42 Ti1 C1 84.38(3) . .
C18 Ti1 C1 104.58(3) . .
C19 Ti1 C1 84.08(3) . .
C4 Ti1 C1 56.53(3) . .
C3 Ti1 C1 56.39(3) . .
C5 Ti1 C1 34.08(3) . .
C17 Ti1 C1 137.78(3) . .
C20 Ti1 C1 100.22(3) . .
N1 Ti1 C2 138.11(3) . .
C42 Ti1 C2 117.02(3) . .
C18 Ti1 C2 78.52(3) . .
C19 Ti1 C2 72.70(3) . .
C4 Ti1 C2 55.79(3) . .
C3 Ti1 C2 33.71(3) . .
C5 Ti1 C2 55.44(3) . .
C17 Ti1 C2 112.23(3) . .
C20 Ti1 C2 102.26(3) . .
C1 Ti1 C2 33.12(3) . .
N1 Ti1 C16 89.67(3) . .
C42 Ti1 C16 82.96(3) . .
C18 Ti1 C16 55.88(3) . .
C19 Ti1 C16 55.54(3) . .
C4 Ti1 C16 168.83(3) . .
C3 Ti1 C16 141.52(3) . .
C5 Ti1 C16 156.98(3) . .
C17 Ti1 C16 32.71(3) . .
C20 Ti1 C16 33.02(3) . .
C1 Ti1 C16 133.23(3) . .
C2 Ti1 C16 127.84(3) . .
N1 Si1 C39 114.79(4) . .
N1 Si1 C40 110.86(4) . .
C39 Si1 C40 107.18(5) . .
N1 Si1 C38 111.37(4) . .
C39 Si1 C38 104.13(5) . .
C40 Si1 C38 108.09(5) . .
C31 N1 Si1 116.01(5) . .
C31 N1 Ti1 116.49(5) . .
Si1 N1 Ti1 126.96(4) . .
C2 C1 C5 106.46(7) . .
C2 C1 C6 126.92(7) . .
C5 C1 C6 126.61(8) . .
C2 C1 Ti1 73.85(5) . .
C5 C1 Ti1 70.81(5) . .
C6 C1 Ti1 119.35(5) . .
C1 C2 C3 109.02(8) . .
C1 C2 Ti1 73.03(5) . .
C3 C2 Ti1 70.16(5) . .
C1 C2 H2 125.5 . .
C3 C2 H2 125.5 . .
Ti1 C2 H2 122.9 . .
C4 C3 C2 107.65(8) . .
C4 C3 Ti1 72.88(5) . .
C2 C3 Ti1 76.13(5) . .
C4 C3 H3 126.2 . .
C2 C3 H3 126.2 . .
Ti1 C3 H3 116.9 . .
C5 C4 C3 107.90(7) . .
C5 C4 Ti1 73.45(5) . .
C3 C4 Ti1 72.91(5) . .
C5 C4 H4 126.0 . .
C3 C4 H4 126.0 . .
Ti1 C4 H4 119.5 . .
C4 C5 C1 108.85(8) . .
C4 C5 Ti1 72.61(5) . .
C1 C5 Ti1 75.12(5) . .
C4 C5 H5 125.6 . .
C1 C5 H5 125.6 . .
Ti1 C5 H5 118.5 . .
C1 C6 C7 112.43(7) . .
C1 C6 C11 112.99(7) . .
C7 C6 C11 108.62(7) . .
C1 C6 H6 107.5 . .
C7 C6 H6 107.5 . .
C11 C6 H6 107.5 . .
C12 C7 C8 109.03(7) . .
C12 C7 C6 110.09(7) . .
C8 C7 C6 109.41(7) . .
C12 C7 H7 109.4 . .
C8 C7 H7 109.4 . .
C6 C7 H7 109.4 . .
C9 C8 C7 109.78(7) . .
C9 C8 H8A 109.7 . .
C7 C8 H8A 109.7 . .
C9 C8 H8B 109.7 . .
C7 C8 H8B 109.7 . .
H8A C8 H8B 108.2 . .
C8 C9 C10 108.71(7) . .
C8 C9 C13 109.69(8) . .
C10 C9 C13 109.50(8) . .
C8 C9 H9 109.6 . .
C10 C9 H9 109.6 . .
C13 C9 H9 109.6 . .
C9 C10 C11 110.11(7) . .
C9 C10 H10A 109.6 . .
C11 C10 H10A 109.6 . .
C9 C10 H10B 109.6 . .
C11 C10 H10B 109.6 . .
H10A C10 H10B 108.2 . .
C14 C11 C10 109.60(7) . .
C14 C11 C6 110.00(7) . .
C10 C11 C6 108.76(7) . .
C14 C11 H11 109.5 . .
C10 C11 H11 109.5 . .
C6 C11 H11 109.5 . .
C7 C12 C15 109.87(7) . .
C7 C12 H12A 109.7 . .
C15 C12 H12A 109.7 . .
C7 C12 H12B 109.7 . .
C15 C12 H12B 109.7 . .
H12A C12 H12B 108.2 . .
C9 C13 C15 109.51(7) . .
C9 C13 H13A 109.8 . .
C15 C13 H13A 109.8 . .
C9 C13 H13B 109.8 . .
C15 C13 H13B 109.8 . .
H13A C13 H13B 108.2 . .
C11 C14 C15 109.72(8) . .
C11 C14 H14A 109.7 . .
C15 C14 H14A 109.7 . .
C11 C14 H14B 109.7 . .
C15 C14 H14B 109.7 . .
H14A C14 H14B 108.2 . .
C12 C15 C14 109.14(7) . .
C12 C15 C13 109.29(8) . .
C14 C15 C13 109.65(8) . .
C12 C15 H15 109.6 . .
C14 C15 H15 109.6 . .
C13 C15 H15 109.6 . .
C17 C16 C20 106.55(7) . .
C17 C16 C21 125.64(7) . .
C20 C16 C21 127.81(8) . .
C17 C16 Ti1 70.37(5) . .
C20 C16 Ti1 70.47(5) . .
C21 C16 Ti1 124.25(5) . .
C16 C17 C18 109.16(7) . .
C16 C17 Ti1 76.92(5) . .
C18 C17 Ti1 69.53(5) . .
C16 C17 H17 125.4 . .
C18 C17 H17 125.4 . .
Ti1 C17 H17 119.8 . .
C19 C18 C17 107.45(8) . .
C19 C18 Ti1 74.02(5) . .
C17 C18 Ti1 76.32(5) . .
C19 C18 H18 126.3 . .
C17 C18 H18 126.3 . .
Ti1 C18 H18 115.6 . .
C20 C19 C18 107.78(8) . .
C20 C19 Ti1 75.55(5) . .
C18 C19 Ti1 71.49(5) . .
C20 C19 H19 126.1 . .
C18 C19 H19 126.1 . .
Ti1 C19 H19 118.8 . .
C19 C20 C16 109.00(8) . .
C19 C20 Ti1 70.81(5) . .
C16 C20 Ti1 76.51(5) . .
C19 C20 H20 125.5 . .
C16 C20 H20 125.5 . .
Ti1 C20 H20 118.9 . .
C16 C21 C22 114.03(7) . .
C16 C21 C26 111.56(7) . .
C22 C21 C26 108.22(7) . .
C16 C21 H21 107.6 . .
C22 C21 H21 107.6 . .
C26 C21 H21 107.6 . .
C27 C22 C23 108.82(7) . .
C27 C22 C21 111.09(7) . .
C23 C22 C21 108.43(7) . .
C27 C22 H22 109.5 . .
C23 C22 H22 109.5 . .
C21 C22 H22 109.5 . .
C24 C23 C22 110.31(7) . .
C24 C23 H23A 109.6 . .
C22 C23 H23A 109.6 . .
C24 C23 H23B 109.6 . .
C22 C23 H23B 109.6 . .
H23A C23 H23B 108.1 . .
C25 C24 C28 109.59(7) . .
C25 C24 C23 108.67(8) . .
C28 C24 C23 109.75(8) . .
C25 C24 H24 109.6 . .
C28 C24 H24 109.6 . .
C23 C24 H24 109.6 . .
C24 C25 C26 109.64(7) . .
C24 C25 H25A 109.7 . .
C26 C25 H25A 109.7 . .
C24 C25 H25B 109.7 . .
C26 C25 H25B 109.7 . .
H25A C25 H25B 108.2 . .
C25 C26 C29 109.37(7) . .
C25 C26 C21 109.66(7) . .
C29 C26 C21 109.66(7) . .
C25 C26 H26 109.4 . .
C29 C26 H26 109.4 . .
C21 C26 H26 109.4 . .
C30 C27 C22 109.50(7) . .
C30 C27 H27A 109.8 . .
C22 C27 H27A 109.8 . .
C30 C27 H27B 109.8 . .
C22 C27 H27B 109.8 . .
H27A C27 H27B 108.2 . .
C24 C28 C30 109.37(7) . .
C24 C28 H28A 109.8 . .
C30 C28 H28A 109.8 . .
C24 C28 H28B 109.8 . .
C30 C28 H28B 109.8 . .
H28A C28 H28B 108.2 . .
C30 C29 C26 110.06(7) . .
C30 C29 H29A 109.6 . .
C26 C29 H29A 109.6 . .
C30 C29 H29B 109.6 . .
C26 C29 H29B 109.6 . .
H29A C29 H29B 108.2 . .
C29 C30 C28 109.41(7) . .
C29 C30 C27 109.22(7) . .
C28 C30 C27 109.69(7) . .
C29 C30 H30 109.5 . .
C28 C30 H30 109.5 . .
C27 C30 H30 109.5 . .
N1 C31 C41 109.44(7) . .
N1 C31 C32 115.42(7) . .
C41 C31 C32 108.19(7) . .
N1 C31 H31 107.8 . .
C41 C31 H31 107.8 . .
C32 C31 H31 107.8 . .
C37 C32 C33 118.56(8) . .
C37 C32 C31 119.55(8) . .
C33 C32 C31 121.80(8) . .
C34 C33 C32 120.92(9) . .
C34 C33 H33 119.5 . .
C32 C33 H33 119.5 . .
C33 C34 C35 119.99(9) . .
C33 C34 H34 120.0 . .
C35 C34 H34 120.0 . .
C36 C35 C34 119.61(9) . .
C36 C35 H35 120.2 . .
C34 C35 H35 120.2 . .
C35 C36 C37 120.18(9) . .
C35 C36 H36 119.9 . .
C37 C36 H36 119.9 . .
C32 C37 C36 120.72(9) . .
C32 C37 H37 119.6 . .
C36 C37 H37 119.6 . .
Si1 C38 H38A 109.5 . .
Si1 C38 H38B 109.5 . .
H38A C38 H38B 109.5 . .
Si1 C38 H38C 109.5 . .
H38A C38 H38C 109.5 . .
H38B C38 H38C 109.5 . .
Si1 C39 H39A 109.5 . .
Si1 C39 H39B 109.5 . .
H39A C39 H39B 109.5 . .
Si1 C39 H39C 109.5 . .
H39A C39 H39C 109.5 . .
H39B C39 H39C 109.5 . .
Si1 C40 H40A 109.5 . .
Si1 C40 H40B 109.5 . .
H40A C40 H40B 109.5 . .
Si1 C40 H40C 109.5 . .
H40A C40 H40C 109.5 . .
H40B C40 H40C 109.5 . .
C42 C41 C31 120.36(8) . .
C42 C41 H41 122.6(8) . .
C31 C41 H41 116.9(8) . .
C41 C42 Ti1 112.19(6) . .
C41 C42 H42 117.5(9) . .
Ti1 C42 H42 130.2(9) . .

loop_
_geom_bond_atom_site_label_1
_geom_bond_atom_site_label_2
_geom_bond_distance
_geom_bond_site_symmetry_2
Ti1 N1 2.0049(7) .
Ti1 C42 2.1248(9) .
Ti1 C18 2.3689(9) .
Ti1 C19 2.4015(9) .
Ti1 C4 2.4031(9) .
Ti1 C3 2.4036(9) .
Ti1 C5 2.4138(8) .
Ti1 C17 2.4568(8) .
Ti1 C20 2.4624(8) .
Ti1 C1 2.4702(8) .
Ti1 C2 2.4808(8) .
Ti1 C16 2.5407(8) .
Si1 N1 1.7335(7) .
Si1 C39 1.8717(10) .
Si1 C40 1.8759(10) .
Si1 C38 1.8790(10) .
N1 C31 1.4846(11) .
C1 C2 1.4111(12) .
C1 C5 1.4321(12) .
C1 C6 1.5146(12) .
C2 C3 1.4182(12) .
C2 H2 0.9500 .
C3 C4 1.4139(13) .
C3 H3 0.9500 .
C4 C5 1.4061(12) .
C4 H4 0.9500 .
C5 H5 0.9500 .
C6 C7 1.5444(12) .
C6 C11 1.5445(12) .
C6 H6 1.0000 .
C7 C12 1.5356(13) .
C7 C8 1.5371(13) .
C7 H7 1.0000 .
C8 C9 1.5341(14) .
C8 H8A 0.9900 .
C8 H8B 0.9900 .
C9 C10 1.5345(13) .
C9 C13 1.5367(13) .
C9 H9 1.0000 .
C10 C11 1.5378(12) .
C10 H10A 0.9900 .
C10 H10B 0.9900 .
C11 C14 1.5343(13) .
C11 H11 1.0000 .
C12 C15 1.5362(15) .
C12 H12A 0.9900 .
C12 H12B 0.9900 .
C13 C15 1.5370(14) .
C13 H13A 0.9900 .
C13 H13B 0.9900 .
C14 C15 1.5367(15) .
C14 H14A 0.9900 .
C14 H14B 0.9900 .
C15 H15 1.0000 .
C16 C17 1.4095(12) .
C16 C20 1.4238(12) .
C16 C21 1.5070(12) .
C17 C18 1.4193(12) .
C17 H17 0.9500 .
C18 C19 1.4146(13) .
C18 H18 0.9500 .
C19 C20 1.4089(13) .
C19 H19 0.9500 .
C20 H20 0.9500 .
C21 C22 1.5450(12) .
C21 C26 1.5515(12) .
C21 H21 1.0000 .
C22 C27 1.5382(13) .
C22 C23 1.5387(13) .
C22 H22 1.0000 .
C23 C24 1.5371(13) .
C23 H23A 0.9900 .
C23 H23B 0.9900 .
C24 C25 1.5325(13) .
C24 C28 1.5335(14) .
C24 H24 1.0000 .
C25 C26 1.5334(12) .
C25 H25A 0.9900 .
C25 H25B 0.9900 .
C26 C29 1.5361(12) .
C26 H26 1.0000 .
C27 C30 1.5368(12) .
C27 H27A 0.9900 .
C27 H27B 0.9900 .
C28 C30 1.5356(13) .
C28 H28A 0.9900 .
C28 H28B 0.9900 .
C29 C30 1.5330(13) .
C29 H29A 0.9900 .
C29 H29B 0.9900 .
C30 H30 1.0000 .
C31 C41 1.5120(12) .
C31 C32 1.5324(12) .
C31 H31 1.0000 .
C32 C37 1.3942(12) .
C32 C33 1.3976(12) .
C33 C34 1.3902(13) .
C33 H33 0.9500 .
C34 C35 1.3962(15) .
C34 H34 0.9500 .
C35 C36 1.3863(15) .
C35 H35 0.9500 .
C36 C37 1.3971(13) .
C36 H36 0.9500 .
C37 H37 0.9500 .
C38 H38A 0.9800 .
C38 H38B 0.9800 .
C38 H38C 0.9800 .
C39 H39A 0.9800 .
C39 H39B 0.9800 .
C39 H39C 0.9800 .
C40 H40A 0.9800 .
C40 H40B 0.9800 .
C40 H40C 0.9800 .
C41 C42 1.3363(12) .
C41 H41 1.001(14) .
C42 H42 0.961(15) .

loop_
_geom_torsion_atom_site_label_1
_geom_torsion_atom_site_label_2
_geom_torsion_atom_site_label_3
_geom_torsion_atom_site_label_4
_geom_torsion
_geom_torsion_site_symmetry_1
_geom_torsion_site_symmetry_2
_geom_torsion_site_symmetry_3
_geom_torsion_site_symmetry_4
C39 Si1 N1 C31 -66.42(7) . . . .
C40 Si1 N1 C31 55.19(8) . . . .
C38 Si1 N1 C31 175.58(6) . . . .
C39 Si1 N1 Ti1 122.31(6) . . . .
C40 Si1 N1 Ti1 -116.08(6) . . . .
C38 Si1 N1 Ti1 4.32(7) . . . .
C5 C1 C2 C3 2.47(9) . . . .
C6 C1 C2 C3 -176.15(8) . . . .
Ti1 C1 C2 C3 -61.27(6) . . . .
C5 C1 C2 Ti1 63.74(6) . . . .
C6 C1 C2 Ti1 -114.88(8) . . . .
C1 C2 C3 C4 -3.53(10) . . . .
Ti1 C2 C3 C4 -66.62(6) . . . .
C1 C2 C3 Ti1 63.08(6) . . . .
C2 C3 C4 C5 3.19(10) . . . .
Ti1 C3 C4 C5 -65.63(6) . . . .
C2 C3 C4 Ti1 68.82(6) . . . .
C3 C4 C5 C1 -1.69(10) . . . .
Ti1 C4 C5 C1 -66.97(6) . . . .
C3 C4 C5 Ti1 65.28(6) . . . .
C2 C1 C5 C4 -0.48(9) . . . .
C6 C1 C5 C4 178.15(8) . . . .
Ti1 C1 C5 C4 65.33(6) . . . .
C2 C1 C5 Ti1 -65.80(6) . . . .
C6 C1 C5 Ti1 112.82(8) . . . .
C2 C1 C6 C7 -154.00(8) . . . .
C5 C1 C6 C7 27.65(11) . . . .
Ti1 C1 C6 C7 114.66(7) . . . .
C2 C1 C6 C11 -30.61(12) . . . .
C5 C1 C6 C11 151.04(8) . . . .
Ti1 C1 C6 C11 -121.95(6) . . . .
C1 C6 C7 C12 66.65(9) . . . .
C11 C6 C7 C12 -59.15(9) . . . .
C1 C6 C7 C8 -173.54(7) . . . .
C11 C6 C7 C8 60.66(9) . . . .
C12 C7 C8 C9 59.77(9) . . . .
C6 C7 C8 C9 -60.68(9) . . . .
C7 C8 C9 C10 59.91(9) . . . .
C7 C8 C9 C13 -59.79(9) . . . .
C8 C9 C10 C11 -60.47(10) . . . .
C13 C9 C10 C11 59.35(10) . . . .
C9 C10 C11 C14 -59.09(10) . . . .
C9 C10 C11 C6 61.19(9) . . . .
C1 C6 C11 C14 -66.04(9) . . . .
C7 C6 C11 C14 59.43(9) . . . .
C1 C6 C11 C10 173.93(7) . . . .
C7 C6 C11 C10 -60.60(9) . . . .
C8 C7 C12 C15 -60.12(10) . . . .
C6 C7 C12 C15 59.91(9) . . . .
C8 C9 C13 C15 59.59(11) . . . .
C10 C9 C13 C15 -59.62(11) . . . .
C10 C11 C14 C15 59.09(10) . . . .
C6 C11 C14 C15 -60.43(9) . . . .
C7 C12 C15 C14 -59.67(10) . . . .
C7 C12 C15 C13 60.24(10) . . . .
C11 C14 C15 C12 59.92(10) . . . .
C11 C14 C15 C13 -59.77(10) . . . .
C9 C13 C15 C12 -59.64(11) . . . .
C9 C13 C15 C14 59.96(11) . . . .
C20 C16 C17 C18 -1.01(9) . . . .
C21 C16 C17 C18 178.79(8) . . . .
Ti1 C16 C17 C18 -62.56(6) . . . .
C20 C16 C17 Ti1 61.56(6) . . . .
C21 C16 C17 Ti1 -118.65(8) . . . .
C16 C17 C18 C19 -0.73(10) . . . .
Ti1 C17 C18 C19 -68.06(6) . . . .
C16 C17 C18 Ti1 67.33(6) . . . .
C17 C18 C19 C20 2.21(10) . . . .
Ti1 C18 C19 C20 -67.44(6) . . . .
C17 C18 C19 Ti1 69.64(6) . . . .
C18 C19 C20 C16 -2.87(10) . . . .
Ti1 C19 C20 C16 -67.60(6) . . . .
C18 C19 C20 Ti1 64.73(6) . . . .
C17 C16 C20 C19 2.39(9) . . . .
C21 C16 C20 C19 -177.40(8) . . . .
Ti1 C16 C20 C19 63.89(6) . . . .
C17 C16 C20 Ti1 -61.49(6) . . . .
C21 C16 C20 Ti1 118.72(8) . . . .
C17 C16 C21 C22 -166.13(8) . . . .
C20 C16 C21 C22 13.62(12) . . . .
Ti1 C16 C21 C22 104.55(7) . . . .
C17 C16 C21 C26 -43.16(11) . . . .
C20 C16 C21 C26 136.59(8) . . . .
Ti1 C16 C21 C26 -132.48(6) . . . .
C16 C21 C22 C27 66.01(9) . . . .
C26 C21 C22 C27 -58.76(9) . . . .
C16 C21 C22 C23 -174.45(7) . . . .
C26 C21 C22 C23 60.78(8) . . . .
C27 C22 C23 C24 59.40(10) . . . .
C21 C22 C23 C24 -61.55(9) . . . .
C22 C23 C24 C25 60.58(10) . . . .
C22 C23 C24 C28 -59.25(10) . . . .
C28 C24 C25 C26 60.23(9) . . . .
C23 C24 C25 C26 -59.70(9) . . . .
C24 C25 C26 C29 -59.43(9) . . . .
C24 C25 C26 C21 60.85(9) . . . .
C16 C21 C26 C25 172.68(7) . . . .
C22 C21 C26 C25 -61.10(9) . . . .
C16 C21 C26 C29 -67.22(9) . . . .
C22 C21 C26 C29 59.00(9) . . . .
C23 C22 C27 C30 -59.96(9) . . . .
C21 C22 C27 C30 59.34(9) . . . .
C25 C24 C28 C30 -60.26(9) . . . .
C23 C24 C28 C30 59.00(10) . . . .
C25 C26 C29 C30 59.29(9) . . . .
C21 C26 C29 C30 -60.99(9) . . . .
C26 C29 C30 C28 -59.52(9) . . . .
C26 C29 C30 C27 60.56(9) . . . .
C24 C28 C30 C29 59.76(9) . . . .
C24 C28 C30 C27 -60.03(9) . . . .
C22 C27 C30 C29 -59.09(9) . . . .
C22 C27 C30 C28 60.82(9) . . . .
Si1 N1 C31 C41 -174.06(6) . . . .
Ti1 N1 C31 C41 -1.85(8) . . . .
Si1 N1 C31 C32 63.64(8) . . . .
Ti1 N1 C31 C32 -124.15(6) . . . .
N1 C31 C32 C37 -133.61(8) . . . .
C41 C31 C32 C37 103.44(9) . . . .
N1 C31 C32 C33 49.87(11) . . . .
C41 C31 C32 C33 -73.09(10) . . . .
C37 C32 C33 C34 0.84(13) . . . .
C31 C32 C33 C34 177.40(8) . . . .
C32 C33 C34 C35 -1.17(14) . . . .
C33 C34 C35 C36 0.57(15) . . . .
C34 C35 C36 C37 0.34(16) . . . .
C33 C32 C37 C36 0.08(14) . . . .
C31 C32 C37 C36 -176.56(9) . . . .
C35 C36 C37 C32 -0.66(15) . . . .
N1 C31 C41 C42 -1.61(11) . . . .
C32 C31 C41 C42 124.91(9) . . . .
C31 C41 C42 Ti1 4.02(10) . . . .
